data_4325334
loop_
_publ_author_name
'Michael S. Hill'
'Gabriele Kociok-K\"ohn'
'Dugald J. MacDougall'

_publ_section_title
;
 N-Heterocyclic Carbenes and Charge Separation in Heterometallic s-Block
 Silylamides
;
_journal_name_full 'Inorganic Chemistry'
_journal_page_first 5234
_journal_page_last 5241
_journal_paper_doi 10.1021/ic2005634
_journal_volume 50
_journal_year 2011
_chemical_formula_moiety '4(C54 H72 N4 Na), 4(C18 H54 N3 Si6 Sr), C7 H8 '
_chemical_formula_sum 'C295 H512 N28 Na4 Si24 Sr4'
_chemical_formula_weight 5567.93
_chemical_name_systematic
;
 ?
;
_space_group_IT_number 54
_symmetry_cell_setting orthorhombic
_symmetry_space_group_name_Hall '-P 2a 2ac'
_symmetry_space_group_name_H-M 'P c c a'
_atom_sites_solution_hydrogens geom
_atom_sites_solution_primary direct
_atom_sites_solution_secondary difmap
_audit_creation_method SHELXL-97
_cell_angle_alpha 90.00
_cell_angle_beta 90.00
_cell_angle_gamma 90.00
_cell_formula_units_Z 2
_cell_length_a 15.9859(2)
_cell_length_b 29.3812(5)
_cell_length_c 37.6290(6)
_cell_measurement_reflns_used 129857
_cell_measurement_temperature 150(2)
_cell_measurement_theta_max 25.028
_cell_measurement_theta_min 2.910
_cell_volume 17673.8(5)
_computing_cell_refinement 'HKL Scalepack (Otwinski & Minor, 1997)'
_computing_data_collection 'Collect (Nonius BV, 1997-2000)'
_computing_data_reduction
;
 DENZO-SCALEPACK Z. Otwinowski and W. Minor, " 
 Processing of X-ray Diffraction Data Collected in Oscillation Mode ", 
 Methods in Enzymology, Volume 276: Macromolecular Crystallography, 
 part A, p.307-326, 1997,C.W. Carter, Jr. & R. M. Sweet, Eds., Academic Press.
;
_computing_molecular_graphics 'ORTEP3 for Windows - Farrugia, L. J. J. Appl. Crystallogr. 1997, 30, 565'
_computing_publication_material
;
 'WinGX publication routines, Farrugia, 
 L. J., J. Appl. Crystallogr., 1999, 32, 837-838
;
_computing_structure_refinement
;
 SHELXL97 -Program for Crystal Structure Analysis (Release 97-2). 
 Sheldrick, G.M., Institut f\"ur Anorganische Chemie der Universit\"at, 
 Tammanstrasse 4, D-3400 G\"ottingen, Germany, 1998 
;
_computing_structure_solution
; 
 SIR97- Altomare A., Burla M.C., Camalli M., Cascarano G.L., Giacovazzo C. , 
 Guagliardi A., Moliterni A.G.G., Polidori G.,Spagna R. 
 (1999) J. Appl. Cryst. 32, 115-119
;
_diffrn_ambient_temperature 150(2)
_diffrn_measured_fraction_theta_full 0.977
_diffrn_measured_fraction_theta_max 0.977
_diffrn_measurement_device_type 'Nonius Kappa CCD'
_diffrn_measurement_method '760 1.0 degree images with \w scans'
_diffrn_radiation_monochromator graphite
_diffrn_radiation_source 'fine-focus sealed tube'
_diffrn_radiation_type MoK\a
_diffrn_radiation_wavelength 0.71073
_diffrn_reflns_av_R_equivalents 0.0974
_diffrn_reflns_av_sigmaI/netI 0.1017
_diffrn_reflns_limit_h_max 18
_diffrn_reflns_limit_h_min -17
_diffrn_reflns_limit_k_max 34
_diffrn_reflns_limit_k_min -34
_diffrn_reflns_limit_l_max 44
_diffrn_reflns_limit_l_min -44
_diffrn_reflns_number 109357
_diffrn_reflns_theta_full 25.02
_diffrn_reflns_theta_max 25.02
_diffrn_reflns_theta_min 3.85
_diffrn_standards_decay_% 0
_diffrn_standards_number 0
_exptl_absorpt_coefficient_mu 0.735
_exptl_absorpt_correction_type none
_exptl_crystal_colour colourless
_exptl_crystal_density_diffrn 1.046
_exptl_crystal_description block
_exptl_crystal_F_000 6020
_exptl_crystal_size_max 0.40
_exptl_crystal_size_mid 0.20
_exptl_crystal_size_min 0.15
_refine_diff_density_max 0.541
_refine_diff_density_min -0.475
_refine_diff_density_rms 0.050
_refine_ls_extinction_method none
_refine_ls_goodness_of_fit_ref 1.015
_refine_ls_hydrogen_treatment constr
_refine_ls_matrix_type full
_refine_ls_number_parameters 1069
_refine_ls_number_reflns 15249
_refine_ls_number_restraints 8
_refine_ls_restrained_S_all 1.015
_refine_ls_R_factor_all 0.1664
_refine_ls_R_factor_gt 0.0647
_refine_ls_shift/su_max 0.000
_refine_ls_shift/su_mean 0.000
_refine_ls_structure_factor_coef Fsqd
_refine_ls_weighting_details 'calc w=1/[\s^2^(Fo^2^)+(0.0612P)^2^+12.8024P] where P=(Fo^2^+2Fc^2^)/3'
_refine_ls_weighting_scheme calc
_refine_ls_wR_factor_gt 0.1304
_refine_ls_wR_factor_ref 0.1664
_reflns_number_gt 7376
_reflns_number_total 15249
_reflns_threshold_expression >2sigma(I)
_cod_data_source_file ic2005634_si_001_07.cif
_cod_data_source_block compound7
_cod_database_code 4325334

loop_
_symmetry_equiv_pos_as_xyz
'x, y, z'
'-x+1/2, -y, z'
'x+1/2, -y, -z+1/2'
'-x, y, -z+1/2'
'-x, -y, -z'
'x-1/2, y, -z'
'-x-1/2, y, z-1/2'
'x, -y, z-1/2'

loop_
_atom_site_label
_atom_site_type_symbol
_atom_site_fract_x
_atom_site_fract_y
_atom_site_fract_z
_atom_site_U_iso_or_equiv
_atom_site_adp_type
_atom_site_occupancy
_atom_site_symmetry_multiplicity
_atom_site_calc_flag
_atom_site_refinement_flags
_atom_site_disorder_assembly
_atom_site_disorder_group
Na Na 0.29596(13) 0.25102(6) 0.12230(5) 0.0775(6) Uani 1 1 d . . .
Sr1 Sr 0.7500 0.0000 0.133744(16) 0.05291(19) Uani 1 2 d S . .
Sr2 Sr 0.7500 0.5000 0.121152(14) 0.04637(18) Uani 1 2 d S . .
Si1 Si 0.87030(9) 0.09673(5) 0.11571(4) 0.0669(4) Uani 1 1 d . C .
Si2 Si 0.90849(12) 0.01484(7) 0.06978(5) 0.1082(7) Uani 1 1 d . C .
Si3 Si 0.84113(9) -0.01315(4) 0.21838(4) 0.0676(4) Uani 1 1 d . . .
Si4 Si 0.87434(10) 0.44743(5) 0.18613(4) 0.0748(5) Uani 1 1 d . . .
Si5 Si 0.77469(9) 0.38273(4) 0.14038(4) 0.0668(4) Uani 1 1 d . . .
Si6 Si 0.84493(9) 0.49417(5) 0.03793(4) 0.0708(4) Uani 1 1 d . . .
N1 N 0.33139(19) 0.20008(12) 0.03717(9) 0.0455(9) Uani 1 1 d . . .
N2 N 0.39775(19) 0.16789(11) 0.07902(9) 0.0405(8) Uani 1 1 d . . .
N3 N 0.1838(2) 0.28987(17) 0.19782(11) 0.0596(11) Uani 1 1 d . . .
N4 N 0.2356(2) 0.3442(2) 0.16798(11) 0.0733(13) Uani 1 1 d . . .
N5 N 0.8561(2) 0.04386(12) 0.10100(10) 0.0635(11) Uani 1 1 d . . .
N6 N 0.7500 0.0000 0.19913(13) 0.0505(13) Uani 1 2 d S . .
N7 N 0.8083(2) 0.43408(11) 0.15319(9) 0.0512(9) Uani 1 1 d . . .
N8 N 0.7500 0.5000 0.05591(12) 0.0526(13) Uani 1 2 d S . .
C1 C 0.3460(2) 0.20400(14) 0.07284(11) 0.0410(10) Uani 1 1 d . . .
C2 C 0.3722(3) 0.16328(17) 0.02257(12) 0.0578(13) Uani 1 1 d . . .
H2 H 0.3705 0.1541 -0.0016 0.069 Uiso 1 1 calc R . .
C3 C 0.4147(3) 0.14270(15) 0.04878(12) 0.0519(12) Uani 1 1 d . . .
H3 H 0.4491 0.1164 0.0470 0.062 Uiso 1 1 calc R . .
C4 C 0.2766(3) 0.22970(17) 0.01727(11) 0.0536(12) Uani 1 1 d . A .
C5 C 0.1931(3) 0.21710(17) 0.01390(11) 0.0557(13) Uani 1 1 d . . .
C6 C 0.1424(3) 0.2469(2) -0.00535(14) 0.0684(15) Uani 1 1 d . . .
H6 H 0.0850 0.2396 -0.0086 0.082 Uiso 1 1 calc R . .
C7 C 0.1725(4) 0.2864(2) -0.01974(14) 0.0794(16) Uani 1 1 d . . .
H7 H 0.1359 0.3064 -0.0321 0.095 Uiso 1 1 calc R . .
C8 C 0.2553(3) 0.2972(2) -0.01640(14) 0.0865(18) Uani 1 1 d . A .
H8 H 0.2761 0.3243 -0.0270 0.104 Uiso 1 1 calc R . .
C9 C 0.3095(3) 0.26893(19) 0.00234(14) 0.0741(16) Uani 1 1 d . . .
C10 C 0.1595(3) 0.17410(18) 0.03004(14) 0.0673(14) Uani 1 1 d . . .
H10 H 0.2068 0.1592 0.0430 0.081 Uiso 1 1 calc R . .
C11 C 0.1284(5) 0.1403(2) 0.00192(18) 0.142(3) Uani 1 1 d . . .
H11A H 0.0842 0.1545 -0.0123 0.213 Uiso 1 1 calc R . .
H11B H 0.1061 0.1131 0.0137 0.213 Uiso 1 1 calc R . .
H11C H 0.1750 0.1316 -0.0136 0.213 Uiso 1 1 calc R . .
C12 C 0.0916(5) 0.1833(2) 0.0568(2) 0.172(4) Uani 1 1 d . . .
H12A H 0.1112 0.2058 0.0741 0.257 Uiso 1 1 calc R . .
H12B H 0.0773 0.1549 0.0691 0.257 Uiso 1 1 calc R . .
H12C H 0.0419 0.1950 0.0446 0.257 Uiso 1 1 calc R . .
C13 C 0.4020(6) 0.2860(6) 0.0098(5) 0.068(5) Uani 0.69(3) 1 d PD A 1
H13 H 0.4346 0.2592 0.0186 0.081 Uiso 0.69(3) 1 calc PR A 1
C14 C 0.4425(6) 0.3014(7) -0.0247(5) 0.113(8) Uani 0.69(3) 1 d PD A 1
H14A H 0.4405 0.2765 -0.0421 0.170 Uiso 0.69(3) 1 calc PR A 1
H14B H 0.5009 0.3097 -0.0202 0.170 Uiso 0.69(3) 1 calc PR A 1
H14C H 0.4123 0.3278 -0.0341 0.170 Uiso 0.69(3) 1 calc PR A 1
C15 C 0.4089(8) 0.3230(6) 0.0378(5) 0.099(6) Uani 0.69(3) 1 d P A 1
H15A H 0.3808 0.3506 0.0293 0.149 Uiso 0.69(3) 1 calc PR A 1
H15B H 0.4680 0.3297 0.0423 0.149 Uiso 0.69(3) 1 calc PR A 1
H15C H 0.3823 0.3126 0.0598 0.149 Uiso 0.69(3) 1 calc PR A 1
C13A C 0.4018(12) 0.2676(8) -0.0044(6) 0.039(6) Uiso 0.31(3) 1 d P A 2
H13A H 0.4266 0.2406 0.0079 0.047 Uiso 0.31(3) 1 calc PR A 2
C14A C 0.4334(17) 0.2696(13) -0.0417(6) 0.085(8) Uani 0.31(3) 1 d P A 2
H14D H 0.4058 0.2947 -0.0543 0.128 Uiso 0.31(3) 1 calc PR A 2
H14E H 0.4212 0.2408 -0.0538 0.128 Uiso 0.31(3) 1 calc PR A 2
H14F H 0.4940 0.2747 -0.0415 0.128 Uiso 0.31(3) 1 calc PR A 2
C15A C 0.422(2) 0.3109(12) 0.0168(13) 0.114(16) Uani 0.31(3) 1 d P A 2
H15D H 0.4830 0.3136 0.0195 0.170 Uiso 0.31(3) 1 calc PR A 2
H15E H 0.3961 0.3090 0.0403 0.170 Uiso 0.31(3) 1 calc PR A 2
H15F H 0.4007 0.3375 0.0041 0.170 Uiso 0.31(3) 1 calc PR A 2
C16 C 0.4302(3) 0.15706(14) 0.11384(11) 0.0452(11) Uani 1 1 d . . .
C17 C 0.5071(3) 0.17515(14) 0.12405(12) 0.0495(11) Uani 1 1 d . . .
C18 C 0.5368(3) 0.16322(17) 0.15752(13) 0.0660(14) Uani 1 1 d . . .
H18 H 0.5889 0.1750 0.1655 0.079 Uiso 1 1 calc R . .
C19 C 0.4920(4) 0.13477(18) 0.17926(14) 0.0730(15) Uani 1 1 d . . .
H19 H 0.5139 0.1267 0.2018 0.088 Uiso 1 1 calc R . .
C20 C 0.4156(3) 0.11783(16) 0.16878(13) 0.0655(14) Uani 1 1 d . . .
H20 H 0.3850 0.0987 0.1844 0.079 Uiso 1 1 calc R . .
C21 C 0.3827(3) 0.12832(14) 0.13570(12) 0.0514(12) Uani 1 1 d . . .
C22 C 0.5564(3) 0.20676(17) 0.10013(13) 0.0660(14) Uani 1 1 d . . .
H22 H 0.5322 0.2044 0.0757 0.079 Uiso 1 1 calc R . .
C23 C 0.5451(4) 0.25623(18) 0.11280(17) 0.102(2) Uani 1 1 d . . .
H23A H 0.4857 0.2644 0.1119 0.153 Uiso 1 1 calc R . .
H23B H 0.5770 0.2767 0.0973 0.153 Uiso 1 1 calc R . .
H23C H 0.5654 0.2591 0.1373 0.153 Uiso 1 1 calc R . .
C24 C 0.6491(3) 0.1939(2) 0.09773(16) 0.100(2) Uani 1 1 d . . .
H24A H 0.6758 0.1987 0.1209 0.151 Uiso 1 1 calc R . .
H24B H 0.6766 0.2129 0.0798 0.151 Uiso 1 1 calc R . .
H24C H 0.6542 0.1618 0.0910 0.151 Uiso 1 1 calc R . .
C25 C 0.2984(3) 0.10937(16) 0.12442(13) 0.0672(14) Uani 1 1 d . . .
H25 H 0.2887 0.1186 0.0992 0.081 Uiso 1 1 calc R . .
C26 C 0.2958(5) 0.0586(2) 0.1260(2) 0.174(4) Uani 1 1 d . . .
H26A H 0.3377 0.0459 0.1098 0.261 Uiso 1 1 calc R . .
H26B H 0.2401 0.0479 0.1190 0.261 Uiso 1 1 calc R . .
H26C H 0.3078 0.0485 0.1503 0.261 Uiso 1 1 calc R . .
C27 C 0.2284(4) 0.1300(3) 0.1468(2) 0.141(3) Uani 1 1 d . . .
H27A H 0.1748 0.1163 0.1400 0.212 Uiso 1 1 calc R . .
H27B H 0.2263 0.1629 0.1429 0.212 Uiso 1 1 calc R . .
H27C H 0.2392 0.1239 0.1720 0.212 Uiso 1 1 calc R . .
C28 C 0.2324(3) 0.2981(3) 0.16836(14) 0.0791(18) Uani 1 1 d . B .
C29 C 0.1593(3) 0.33005(17) 0.21431(12) 0.0592(13) Uani 1 1 d . B .
H29 H 0.1258 0.3328 0.2351 0.071 Uiso 1 1 calc R . .
C30 C 0.1921(3) 0.36407(19) 0.19532(13) 0.0612(13) Uani 1 1 d . B .
H30 H 0.1864 0.3957 0.1998 0.073 Uiso 1 1 calc R . .
C31 C 0.1702(13) 0.2498(6) 0.2074(6) 0.040(4) Uani 0.593(11) 1 d P B 1
C32 C 0.2302(16) 0.2266(8) 0.2286(7) 0.069(7) Uani 0.593(11) 1 d P B 1
C33 C 0.2045(18) 0.1838(9) 0.2367(7) 0.098(10) Uani 0.593(11) 1 d P B 1
H33 H 0.2436 0.1663 0.2500 0.117 Uiso 0.593(11) 1 calc PR B 1
C34 C 0.1361(15) 0.1632(6) 0.2293(8) 0.087(10) Uani 0.593(11) 1 d P B 1
H34 H 0.1265 0.1329 0.2371 0.104 Uiso 0.593(11) 1 calc PR B 1
C35 C 0.0734(17) 0.1877(13) 0.2087(9) 0.077(8) Uani 0.593(11) 1 d P B 1
H35 H 0.0218 0.1738 0.2025 0.092 Uiso 0.593(11) 1 calc PR B 1
C36 C 0.0917(14) 0.2325(4) 0.1981(4) 0.055(5) Uani 0.593(11) 1 d P B 1
C37 C 0.3085(12) 0.2483(6) 0.2410(5) 0.077(5) Uani 0.593(11) 1 d P B 1
H37 H 0.3008 0.2820 0.2397 0.092 Uiso 0.593(11) 1 calc PR B 1
C38 C 0.3818(9) 0.2350(7) 0.2149(4) 0.139(7) Uani 0.593(11) 1 d P B 1
H38A H 0.3847 0.2018 0.2128 0.208 Uiso 0.593(11) 1 calc PR B 1
H38B H 0.4349 0.2465 0.2243 0.208 Uiso 0.593(11) 1 calc PR B 1
H38C H 0.3713 0.2483 0.1915 0.208 Uiso 0.593(11) 1 calc PR B 1
C39 C 0.3316(14) 0.2364(7) 0.2788(5) 0.113(7) Uani 0.593(11) 1 d P B 1
H39A H 0.2821 0.2392 0.2941 0.170 Uiso 0.593(11) 1 calc PR B 1
H39B H 0.3753 0.2571 0.2872 0.170 Uiso 0.593(11) 1 calc PR B 1
H39C H 0.3523 0.2050 0.2797 0.170 Uiso 0.593(11) 1 calc PR B 1
C40 C 0.0258(11) 0.2608(6) 0.1777(5) 0.041(4) Uani 0.593(11) 1 d PD B 1
H40 H 0.0361 0.2941 0.1811 0.049 Uiso 0.593(11) 1 calc PR B 1
C41 C -0.0677(12) 0.2487(6) 0.1868(4) 0.088(5) Uani 0.593(11) 1 d PD B 1
H41A H -0.0791 0.2172 0.1800 0.132 Uiso 0.593(11) 1 calc PR B 1
H41B H -0.1052 0.2691 0.1738 0.132 Uiso 0.593(11) 1 calc PR B 1
H41C H -0.0770 0.2524 0.2124 0.132 Uiso 0.593(11) 1 calc PR B 1
C42 C 0.0379(7) 0.2472(4) 0.1377(3) 0.063(3) Uani 0.593(11) 1 d P B 1
H42A H 0.0914 0.2591 0.1291 0.094 Uiso 0.593(11) 1 calc PR B 1
H42B H -0.0078 0.2599 0.1235 0.094 Uiso 0.593(11) 1 calc PR B 1
H42C H 0.0377 0.2139 0.1355 0.094 Uiso 0.593(11) 1 calc PR B 1
C31A C 0.143(2) 0.2390(10) 0.2130(10) 0.039(7) Uani 0.407(11) 1 d P B 2
C32A C 0.1988(17) 0.2143(10) 0.2337(9) 0.039(6) Uani 0.407(11) 1 d P B 2
C33A C 0.174(3) 0.1709(11) 0.2461(7) 0.057(7) Uani 0.407(11) 1 d P B 2
H33A H 0.2078 0.1538 0.2620 0.069 Uiso 0.407(11) 1 calc PR B 2
C34A C 0.0927(13) 0.1536(8) 0.2331(8) 0.050(5) Uani 0.407(11) 1 d P B 2
H34A H 0.0753 0.1237 0.2392 0.061 Uiso 0.407(11) 1 calc PR B 2
C35A C 0.042(2) 0.1804(16) 0.2122(13) 0.053(7) Uani 0.407(11) 1 d P B 2
H35A H -0.0111 0.1695 0.2047 0.063 Uiso 0.407(11) 1 calc PR B 2
C36A C 0.0681(12) 0.2224(9) 0.2024(6) 0.037(6) Uiso 0.407(11) 1 d PD B 2
C37A C 0.284(2) 0.2293(6) 0.2462(8) 0.058(6) Uani 0.407(11) 1 d P B 2
H37A H 0.2888 0.2626 0.2409 0.069 Uiso 0.407(11) 1 calc PR B 2
C38A C 0.3539(11) 0.2060(7) 0.2277(5) 0.080(5) Uani 0.407(11) 1 d P B 2
H38D H 0.3578 0.1745 0.2361 0.119 Uiso 0.407(11) 1 calc PR B 2
H38E H 0.4063 0.2219 0.2328 0.119 Uiso 0.407(11) 1 calc PR B 2
H38F H 0.3437 0.2062 0.2020 0.119 Uiso 0.407(11) 1 calc PR B 2
C39A C 0.2938(16) 0.2233(10) 0.2872(7) 0.072(6) Uani 0.407(11) 1 d P B 2
H39D H 0.2440 0.2352 0.2992 0.108 Uiso 0.407(11) 1 calc PR B 2
H39E H 0.3433 0.2399 0.2953 0.108 Uiso 0.407(11) 1 calc PR B 2
H39F H 0.3002 0.1909 0.2928 0.108 Uiso 0.407(11) 1 calc PR B 2
C40A C 0.0093(16) 0.2492(8) 0.1774(8) 0.060(9) Uani 0.407(11) 1 d PD B 2
H40A H 0.0430 0.2769 0.1713 0.072 Uiso 0.407(11) 1 calc PR B 2
C41A C -0.0590(16) 0.2683(10) 0.2028(7) 0.120(11) Uani 0.407(11) 1 d PD B 2
H41D H -0.0906 0.2923 0.1907 0.179 Uiso 0.407(11) 1 calc PR B 2
H41E H -0.0324 0.2808 0.2241 0.179 Uiso 0.407(11) 1 calc PR B 2
H41F H -0.0972 0.2437 0.2097 0.179 Uiso 0.407(11) 1 calc PR B 2
C42A C -0.0138(16) 0.2323(7) 0.1437(6) 0.110(8) Uani 0.407(11) 1 d P B 2
H42D H -0.0556 0.2082 0.1466 0.164 Uiso 0.407(11) 1 calc PR B 2
H42E H 0.0356 0.2200 0.1317 0.164 Uiso 0.407(11) 1 calc PR B 2
H42F H -0.0376 0.2570 0.1294 0.164 Uiso 0.407(11) 1 calc PR B 2
C43 C 0.2783(8) 0.3782(4) 0.1410(3) 0.053(3) Uani 0.593(11) 1 d P B 1
C44 C 0.2376(6) 0.3905(4) 0.1104(3) 0.057(3) Uani 0.593(11) 1 d P B 1
C45 C 0.2825(7) 0.4182(5) 0.0867(3) 0.087(4) Uani 0.593(11) 1 d P B 1
H45 H 0.2558 0.4288 0.0657 0.105 Uiso 0.593(11) 1 calc PR B 1
C46 C 0.3647(9) 0.4304(6) 0.0932(4) 0.111(5) Uani 0.593(11) 1 d P B 1
H46 H 0.3947 0.4475 0.0759 0.133 Uiso 0.593(11) 1 calc PR B 1
C47 C 0.4024(9) 0.4183(7) 0.1235(5) 0.106(5) Uani 0.593(11) 1 d P B 1
H47 H 0.4582 0.4281 0.1276 0.127 Uiso 0.593(11) 1 calc PR B 1
C48 C 0.3619(8) 0.3915(6) 0.1500(3) 0.077(4) Uani 0.593(11) 1 d P B 1
C49 C 0.1471(9) 0.3773(6) 0.1030(4) 0.063(4) Uani 0.593(11) 1 d P B 1
H49 H 0.1241 0.3610 0.1242 0.076 Uiso 0.593(11) 1 calc PR B 1
C50 C 0.1511(9) 0.3436(6) 0.0708(5) 0.113(5) Uani 0.593(11) 1 d P B 1
H50A H 0.1858 0.3173 0.0771 0.170 Uiso 0.593(11) 1 calc PR B 1
H50B H 0.1755 0.3591 0.0502 0.170 Uiso 0.593(11) 1 calc PR B 1
H50C H 0.0945 0.3332 0.0649 0.170 Uiso 0.593(11) 1 calc PR B 1
C51 C 0.0929(11) 0.4145(9) 0.0942(6) 0.138(7) Uani 0.593(11) 1 d P B 1
H51A H 0.0361 0.4030 0.0901 0.207 Uiso 0.593(11) 1 calc PR B 1
H51B H 0.1133 0.4295 0.0726 0.207 Uiso 0.593(11) 1 calc PR B 1
H51C H 0.0922 0.4364 0.1139 0.207 Uiso 0.593(11) 1 calc PR B 1
C52 C 0.4028(10) 0.3784(7) 0.1851(5) 0.086(5) Uani 0.593(11) 1 d P B 1
H52 H 0.3714 0.3519 0.1950 0.104 Uiso 0.593(11) 1 calc PR B 1
C53 C 0.4937(7) 0.3638(5) 0.1803(3) 0.111(4) Uani 0.593(11) 1 d P B 1
H53A H 0.4961 0.3365 0.1655 0.166 Uiso 0.593(11) 1 calc PR B 1
H53B H 0.5183 0.3573 0.2036 0.166 Uiso 0.593(11) 1 calc PR B 1
H53C H 0.5251 0.3884 0.1689 0.166 Uiso 0.593(11) 1 calc PR B 1
C54 C 0.3983(13) 0.4175(9) 0.2125(7) 0.135(11) Uani 0.593(11) 1 d P B 1
H54A H 0.3397 0.4263 0.2161 0.202 Uiso 0.593(11) 1 calc PR B 1
H54B H 0.4300 0.4437 0.2037 0.202 Uiso 0.593(11) 1 calc PR B 1
H54C H 0.4222 0.4073 0.2351 0.202 Uiso 0.593(11) 1 calc PR B 1
C43A C 0.2940(12) 0.3542(6) 0.1443(5) 0.050(4) Uani 0.407(11) 1 d P B 2
C44A C 0.2603(12) 0.3628(5) 0.1098(4) 0.060(5) Uani 0.407(11) 1 d P B 2
C45A C 0.3121(17) 0.3816(7) 0.0852(5) 0.103(7) Uani 0.407(11) 1 d P B 2
H45A H 0.2927 0.3899 0.0622 0.123 Uiso 0.407(11) 1 calc PR B 2
C46A C 0.397(2) 0.3882(8) 0.0956(8) 0.155(13) Uani 0.407(11) 1 d P B 2
H46A H 0.4351 0.3984 0.0780 0.185 Uiso 0.407(11) 1 calc PR B 2
C47A C 0.4273(16) 0.3808(10) 0.1300(7) 0.123(9) Uani 0.407(11) 1 d P B 2
H47A H 0.4828 0.3890 0.1365 0.148 Uiso 0.407(11) 1 calc PR B 2
C48A C 0.3744(15) 0.3614(7) 0.1538(6) 0.086(7) Uani 0.407(11) 1 d P B 2
C49A C 0.1726(15) 0.3538(7) 0.0995(5) 0.066(6) Uani 0.407(11) 1 d PD B 2
H49A H 0.1415 0.3482 0.1222 0.079 Uiso 0.407(11) 1 calc PR B 2
C50A C 0.1616(14) 0.3121(7) 0.0777(7) 0.129(9) Uani 0.407(11) 1 d PD B 2
H50D H 0.1025 0.3088 0.0713 0.194 Uiso 0.407(11) 1 calc PR B 2
H50E H 0.1796 0.2855 0.0914 0.194 Uiso 0.407(11) 1 calc PR B 2
H50F H 0.1954 0.3146 0.0561 0.194 Uiso 0.407(11) 1 calc PR B 2
C51A C 0.127(2) 0.3928(9) 0.0810(14) 0.22(3) Uani 0.407(11) 1 d PD B 2
H51D H 0.1371 0.4212 0.0940 0.329 Uiso 0.407(11) 1 calc PR B 2
H51E H 0.0671 0.3864 0.0804 0.329 Uiso 0.407(11) 1 calc PR B 2
H51F H 0.1484 0.3959 0.0567 0.329 Uiso 0.407(11) 1 calc PR B 2
C52A C 0.4013(18) 0.3515(8) 0.1928(7) 0.097(9) Uani 0.407(11) 1 d PD B 2
H52A H 0.3552 0.3346 0.2049 0.117 Uiso 0.407(11) 1 calc PR B 2
C53A C 0.4818(14) 0.3226(10) 0.1947(6) 0.166(10) Uani 0.407(11) 1 d P B 2
H53D H 0.4945 0.3156 0.2195 0.249 Uiso 0.407(11) 1 calc PR B 2
H53E H 0.5284 0.3397 0.1842 0.249 Uiso 0.407(11) 1 calc PR B 2
H53F H 0.4736 0.2942 0.1814 0.249 Uiso 0.407(11) 1 calc PR B 2
C54A C 0.414(3) 0.3976(12) 0.2115(14) 0.170(19) Uani 0.407(11) 1 d PD B 2
H54D H 0.4260 0.3925 0.2367 0.255 Uiso 0.407(11) 1 calc PR B 2
H54E H 0.3623 0.4157 0.2094 0.255 Uiso 0.407(11) 1 calc PR B 2
H54F H 0.4602 0.4140 0.2004 0.255 Uiso 0.407(11) 1 calc PR B 2
C55 C 0.7884(4) 0.11036(15) 0.14949(14) 0.0900(18) Uani 1 1 d . . .
H55A H 0.7898 0.0875 0.1685 0.135 Uiso 1 1 calc R C .
H55B H 0.7333 0.1102 0.1382 0.135 Uiso 1 1 calc R . .
H55C H 0.7993 0.1405 0.1596 0.135 Uiso 1 1 calc R . .
C56 C 0.9753(4) 0.10529(19) 0.13775(17) 0.119(2) Uani 1 1 d . . .
H56A H 0.9829 0.0824 0.1564 0.178 Uiso 1 1 calc R C .
H56B H 0.9776 0.1358 0.1483 0.178 Uiso 1 1 calc R . .
H56C H 1.0198 0.1022 0.1200 0.178 Uiso 1 1 calc R . .
C57 C 0.8622(3) 0.14221(17) 0.08062(13) 0.0860(17) Uani 1 1 d . . .
H57A H 0.9038 0.1365 0.0620 0.129 Uiso 1 1 calc R C .
H57B H 0.8727 0.1720 0.0914 0.129 Uiso 1 1 calc R . .
H57C H 0.8060 0.1418 0.0702 0.129 Uiso 1 1 calc R . .
C58 C 1.0269(4) 0.0174(3) 0.0739(3) 0.204(4) Uani 1 1 d . . .
H58A H 1.0434 0.0086 0.0980 0.306 Uiso 1 1 calc R C .
H58B H 1.0460 0.0485 0.0690 0.306 Uiso 1 1 calc R . .
H58C H 1.0522 -0.0035 0.0567 0.306 Uiso 1 1 calc R . .
C59 C 0.8842(7) 0.0337(3) 0.02410(18) 0.209(5) Uani 1 1 d . . .
H59A H 0.8974 0.0661 0.0216 0.314 Uiso 1 1 calc R C .
H59B H 0.8246 0.0288 0.0193 0.314 Uiso 1 1 calc R . .
H59C H 0.9176 0.0161 0.0071 0.314 Uiso 1 1 calc R . .
C60 C 0.8815(4) -0.0470(2) 0.07263(18) 0.132(3) Uani 1 1 d . . .
H60A H 0.8947 -0.0583 0.0965 0.198 Uiso 1 1 calc R C .
H60B H 0.9140 -0.0639 0.0550 0.198 Uiso 1 1 calc R . .
H60C H 0.8216 -0.0510 0.0680 0.198 Uiso 1 1 calc R . .
C61 C 0.9232(3) -0.01933(18) 0.18271(17) 0.099(2) Uani 1 1 d . C .
H61A H 0.9074 -0.0440 0.1665 0.148 Uiso 1 1 calc R . .
H61B H 0.9773 -0.0263 0.1937 0.148 Uiso 1 1 calc R . .
H61C H 0.9277 0.0092 0.1693 0.148 Uiso 1 1 calc R . .
C62 C 0.8889(9) 0.0371(5) 0.2430(5) 0.124(9) Uani 0.67(2) 1 d P C 1
H62A H 0.9016 0.0615 0.2260 0.186 Uiso 0.67(2) 1 calc PR C 1
H62B H 0.9406 0.0274 0.2548 0.186 Uiso 0.67(2) 1 calc PR C 1
H62C H 0.8492 0.0483 0.2608 0.186 Uiso 0.67(2) 1 calc PR C 1
C62A C 0.8584(12) 0.0150(7) 0.2658(6) 0.075(7) Uiso 0.33(2) 1 d P C 2
H62D H 0.8596 0.0482 0.2634 0.112 Uiso 0.33(2) 1 calc PR C 2
H62E H 0.9115 0.0045 0.2758 0.112 Uiso 0.33(2) 1 calc PR C 2
H62F H 0.8124 0.0063 0.2817 0.112 Uiso 0.33(2) 1 calc PR C 2
C63 C 0.8424(3) -0.0698(2) 0.24112(14) 0.105(2) Uani 1 1 d . C .
H63A H 0.8206 -0.0931 0.2249 0.157 Uiso 1 1 calc R . .
H63B H 0.8073 -0.0685 0.2625 0.157 Uiso 1 1 calc R . .
H63C H 0.8999 -0.0775 0.2479 0.157 Uiso 1 1 calc R . .
C64 C 0.9043(4) 0.50878(19) 0.18235(15) 0.100(2) Uani 1 1 d . . .
H64A H 0.8537 0.5275 0.1809 0.151 Uiso 1 1 calc R . .
H64B H 0.9381 0.5133 0.1609 0.151 Uiso 1 1 calc R . .
H64C H 0.9369 0.5177 0.2033 0.151 Uiso 1 1 calc R . .
C65 C 0.9724(4) 0.4132(3) 0.1876(2) 0.169(4) Uani 1 1 d . . .
H65A H 0.9971 0.4118 0.1638 0.254 Uiso 1 1 calc R . .
H65B H 0.9595 0.3823 0.1958 0.254 Uiso 1 1 calc R . .
H65C H 1.0121 0.4274 0.2041 0.254 Uiso 1 1 calc R . .
C66 C 0.8280(5) 0.4417(2) 0.23168(14) 0.123(2) Uani 1 1 d . . .
H66A H 0.7841 0.4646 0.2349 0.184 Uiso 1 1 calc R . .
H66B H 0.8718 0.4463 0.2496 0.184 Uiso 1 1 calc R . .
H66C H 0.8041 0.4112 0.2344 0.184 Uiso 1 1 calc R . .
C67 C 0.8566(4) 0.34775(17) 0.11665(15) 0.103(2) Uani 1 1 d . . .
H67A H 0.8779 0.3648 0.0962 0.155 Uiso 1 1 calc R . .
H67B H 0.8317 0.3191 0.1085 0.155 Uiso 1 1 calc R . .
H67C H 0.9028 0.3411 0.1330 0.155 Uiso 1 1 calc R . .
C68 C 0.7328(3) 0.34638(18) 0.17767(15) 0.0966(19) Uani 1 1 d . . .
H68A H 0.7780 0.3395 0.1944 0.145 Uiso 1 1 calc R . .
H68B H 0.7104 0.3180 0.1679 0.145 Uiso 1 1 calc R . .
H68C H 0.6881 0.3628 0.1901 0.145 Uiso 1 1 calc R . .
C69 C 0.6862(3) 0.38950(16) 0.10779(14) 0.0901(18) Uani 1 1 d . . .
H69A H 0.6390 0.4046 0.1195 0.135 Uiso 1 1 calc R . .
H69B H 0.6686 0.3595 0.0993 0.135 Uiso 1 1 calc R . .
H69C H 0.7049 0.4080 0.0876 0.135 Uiso 1 1 calc R . .
C70 C 0.9266(3) 0.49675(18) 0.07375(14) 0.0815(16) Uani 1 1 d . . .
H70A H 0.9235 0.5262 0.0858 0.122 Uiso 1 1 calc R . .
H70B H 0.9822 0.4931 0.0631 0.122 Uiso 1 1 calc R . .
H70C H 0.9168 0.4723 0.0910 0.122 Uiso 1 1 calc R . .
C71 C 0.8625(4) 0.4381(2) 0.01543(18) 0.141(3) Uani 1 1 d . . .
H71A H 0.8509 0.4134 0.0322 0.211 Uiso 1 1 calc R . .
H71B H 0.9207 0.4361 0.0074 0.211 Uiso 1 1 calc R . .
H71C H 0.8250 0.4355 -0.0051 0.211 Uiso 1 1 calc R . .
C72 C 0.8725(4) 0.5400(3) 0.00618(19) 0.169(4) Uani 1 1 d . . .
H72A H 0.8386 0.5368 -0.0154 0.254 Uiso 1 1 calc R . .
H72B H 0.9319 0.5377 0.0000 0.254 Uiso 1 1 calc R . .
H72C H 0.8615 0.5697 0.0171 0.254 Uiso 1 1 calc R . .
C81 C 0.2500 0.5000 0.1828(8) 0.165(9) Uiso 0.50 2 d SP . .
H81 H 0.2500 0.5000 0.2080 0.198 Uiso 0.50 2 calc SPR . .
C82 C 0.3216(14) 0.5003(6) 0.1677(6) 0.193(8) Uiso 0.50 1 d P . .
H82 H 0.3715 0.5017 0.1814 0.231 Uiso 0.50 1 calc PR . .
C83 C 0.3243(16) 0.4987(7) 0.1324(7) 0.215(9) Uiso 0.50 1 d P . .
H83 H 0.3750 0.4968 0.1193 0.258 Uiso 0.50 1 calc PR . .
C84 C 0.2500 0.5000 0.1173(9) 0.173(10) Uiso 0.50 2 d SPD . .
C85 C 0.2500 0.5000 0.0771(10) 0.46(4) Uiso 0.50 2 d SPD . .
H85A H 0.2637 0.4694 0.0684 0.686 Uiso 0.25 1 calc PR . .
H85B H 0.2918 0.5217 0.0684 0.686 Uiso 0.25 1 calc PR . .
H85C H 0.1945 0.5088 0.0684 0.686 Uiso 0.25 1 calc PR . .

loop_
_atom_site_aniso_label
_atom_site_aniso_U_11
_atom_site_aniso_U_22
_atom_site_aniso_U_33
_atom_site_aniso_U_23
_atom_site_aniso_U_13
_atom_site_aniso_U_12
Na 0.0829(14) 0.0922(14) 0.0572(14) -0.0277(10) 0.0140(11) 0.0044(11)
Sr1 0.0554(4) 0.0559(4) 0.0474(4) 0.000 0.000 -0.0164(3)
Sr2 0.0632(4) 0.0436(3) 0.0324(3) 0.000 0.000 0.0121(3)
Si1 0.0816(10) 0.0656(9) 0.0535(10) 0.0096(7) 0.0027(8) -0.0283(8)
Si2 0.1124(15) 0.1292(16) 0.0831(14) -0.0174(11) 0.0450(12) 0.0027(12)
Si3 0.0699(10) 0.0602(9) 0.0728(11) -0.0204(7) -0.0206(8) 0.0141(7)
Si4 0.0806(10) 0.0861(11) 0.0578(11) 0.0069(8) -0.0169(8) 0.0175(9)
Si5 0.0870(11) 0.0481(8) 0.0653(10) 0.0117(7) 0.0011(8) 0.0079(7)
Si6 0.0754(10) 0.0940(11) 0.0431(9) 0.0012(8) 0.0137(7) 0.0120(9)
N1 0.032(2) 0.067(2) 0.037(2) 0.0022(19) 0.0019(17) 0.0063(18)
N2 0.041(2) 0.051(2) 0.029(2) -0.0019(17) 0.0017(16) 0.0014(18)
N3 0.061(3) 0.076(3) 0.042(3) -0.010(2) -0.006(2) 0.030(3)
N4 0.041(3) 0.140(5) 0.039(3) -0.019(3) 0.001(2) -0.005(3)
N5 0.065(3) 0.069(3) 0.056(3) -0.006(2) 0.024(2) -0.015(2)
N6 0.054(3) 0.047(3) 0.051(3) 0.000 0.000 0.000(3)
N7 0.060(2) 0.051(2) 0.042(2) 0.0072(17) -0.0020(18) 0.0082(18)
N8 0.059(3) 0.064(3) 0.035(3) 0.000 0.000 0.007(3)
C1 0.032(2) 0.055(3) 0.036(3) 0.003(2) 0.000(2) 0.000(2)
C2 0.050(3) 0.092(4) 0.031(3) -0.010(3) 0.005(2) 0.009(3)
C3 0.050(3) 0.069(3) 0.037(3) -0.009(2) 0.005(2) 0.014(2)
C4 0.039(3) 0.086(4) 0.036(3) 0.007(3) 0.002(2) 0.018(3)
C5 0.042(3) 0.090(4) 0.035(3) -0.007(3) -0.002(2) 0.009(3)
C6 0.032(3) 0.119(5) 0.054(4) -0.011(3) -0.006(3) 0.015(3)
C7 0.055(4) 0.118(5) 0.065(4) 0.019(4) -0.004(3) 0.022(3)
C8 0.056(4) 0.125(5) 0.079(4) 0.045(4) 0.002(3) 0.013(4)
C9 0.043(3) 0.109(4) 0.070(4) 0.046(3) 0.002(3) 0.011(3)
C10 0.041(3) 0.093(4) 0.068(4) -0.007(3) -0.007(3) -0.008(3)
C11 0.187(7) 0.126(6) 0.112(6) -0.036(5) -0.041(5) -0.047(5)
C12 0.200(8) 0.126(6) 0.188(9) -0.014(6) 0.132(7) -0.038(6)
C13 0.054(7) 0.070(10) 0.079(13) 0.025(10) -0.001(7) 0.002(6)
C14 0.049(6) 0.157(16) 0.134(17) 0.081(14) 0.026(8) 0.016(8)
C15 0.065(7) 0.117(11) 0.116(13) 0.032(9) -0.016(8) -0.029(7)
C14A 0.078(15) 0.13(2) 0.053(15) 0.016(13) 0.044(11) -0.006(15)
C15A 0.055(19) 0.15(3) 0.13(3) -0.09(3) -0.01(2) 0.027(18)
C16 0.055(3) 0.048(3) 0.033(3) -0.002(2) 0.000(2) 0.010(2)
C17 0.046(3) 0.058(3) 0.044(3) 0.004(2) -0.002(2) 0.005(2)
C18 0.063(3) 0.084(4) 0.050(4) 0.006(3) -0.018(3) 0.006(3)
C19 0.077(4) 0.094(4) 0.048(4) 0.013(3) -0.006(3) 0.024(3)
C20 0.076(4) 0.073(3) 0.048(4) 0.017(3) 0.007(3) 0.016(3)
C21 0.059(3) 0.053(3) 0.042(3) 0.004(2) 0.005(2) 0.010(2)
C22 0.053(3) 0.084(4) 0.060(4) 0.014(3) -0.007(3) -0.007(3)
C23 0.099(5) 0.083(4) 0.124(6) 0.013(4) -0.005(4) -0.016(3)
C24 0.057(4) 0.138(5) 0.106(5) 0.036(4) 0.001(3) 0.001(3)
C25 0.068(4) 0.069(3) 0.064(4) 0.007(3) 0.007(3) -0.017(3)
C26 0.171(8) 0.072(5) 0.279(12) 0.019(6) -0.056(7) -0.049(5)
C27 0.066(4) 0.198(8) 0.160(7) -0.056(6) 0.029(4) -0.026(5)
C28 0.048(4) 0.144(6) 0.046(4) -0.034(4) -0.008(3) 0.018(4)
C29 0.072(3) 0.070(3) 0.036(3) -0.009(3) -0.001(3) 0.031(3)
C30 0.057(3) 0.086(4) 0.041(3) -0.005(3) -0.003(3) 0.011(3)
C31 0.050(12) 0.050(12) 0.020(8) 0.004(7) 0.007(6) 0.009(8)
C32 0.09(2) 0.065(13) 0.051(9) 0.011(9) 0.016(12) 0.030(13)
C33 0.17(3) 0.073(16) 0.052(10) 0.029(11) 0.006(12) 0.033(16)
C34 0.17(3) 0.024(9) 0.069(13) 0.010(9) 0.032(18) 0.004(15)
C35 0.11(2) 0.044(12) 0.072(12) -0.001(9) 0.000(14) 0.001(14)
C36 0.096(14) 0.034(8) 0.033(8) 0.004(6) 0.013(8) -0.005(9)
C37 0.093(14) 0.063(10) 0.075(10) -0.001(9) -0.028(9) 0.033(9)
C38 0.085(11) 0.25(2) 0.082(12) -0.030(12) -0.009(8) 0.057(12)
C39 0.20(2) 0.076(11) 0.066(12) 0.001(9) -0.029(14) 0.034(12)
C40 0.063(7) 0.025(7) 0.035(6) -0.001(5) -0.017(5) -0.011(7)
C41 0.105(11) 0.107(12) 0.052(11) 0.014(7) 0.035(9) 0.030(8)
C42 0.073(8) 0.066(7) 0.050(7) 0.000(5) -0.010(6) -0.015(5)
C31A 0.06(2) 0.026(11) 0.031(14) 0.003(9) 0.026(11) -0.007(12)
C32A 0.036(13) 0.040(15) 0.041(14) 0.010(11) -0.011(9) 0.007(11)
C33A 0.11(2) 0.031(14) 0.035(14) 0.009(9) 0.007(13) 0.025(12)
C34A 0.055(13) 0.034(11) 0.063(13) 0.010(8) -0.003(10) 0.002(9)
C35A 0.072(18) 0.030(14) 0.056(13) -0.002(10) 0.010(13) -0.002(12)
C37A 0.082(17) 0.024(11) 0.068(14) 0.005(10) -0.023(11) 0.004(10)
C38A 0.050(11) 0.123(15) 0.066(13) 0.003(10) 0.006(8) 0.008(10)
C39A 0.076(13) 0.094(17) 0.047(13) 0.010(10) -0.024(9) -0.015(10)
C40A 0.082(18) 0.024(12) 0.075(15) -0.009(9) -0.004(13) -0.018(10)
C41A 0.094(15) 0.18(3) 0.09(2) 0.049(16) 0.028(14) 0.094(19)
C42A 0.16(2) 0.089(15) 0.077(15) -0.014(12) -0.073(17) 0.032(14)
C43 0.052(8) 0.054(7) 0.051(7) -0.005(7) 0.008(5) -0.003(6)
C44 0.058(7) 0.063(7) 0.049(6) 0.007(6) 0.002(5) -0.004(6)
C45 0.093(9) 0.089(9) 0.079(8) 0.020(7) 0.002(6) -0.019(8)
C46 0.111(11) 0.157(16) 0.066(9) 0.009(8) 0.008(7) -0.075(10)
C47 0.077(9) 0.144(14) 0.096(12) -0.008(11) 0.025(8) -0.060(9)
C48 0.057(8) 0.113(11) 0.061(8) -0.034(9) 0.002(6) -0.027(9)
C49 0.040(8) 0.087(11) 0.063(8) 0.020(8) -0.012(6) -0.008(7)
C50 0.113(11) 0.102(13) 0.125(14) 0.005(12) -0.046(9) -0.022(11)
C51 0.070(11) 0.21(2) 0.136(13) 0.086(13) 0.012(9) 0.012(10)
C52 0.040(7) 0.133(15) 0.086(12) -0.003(12) -0.004(7) -0.030(10)
C53 0.087(9) 0.144(12) 0.101(10) -0.022(9) -0.008(7) -0.007(8)
C54 0.067(8) 0.27(3) 0.071(12) -0.082(18) 0.001(7) -0.023(14)
C43A 0.041(10) 0.042(9) 0.067(11) 0.002(9) -0.007(8) -0.001(9)
C44A 0.081(13) 0.038(8) 0.060(10) 0.000(8) 0.017(9) -0.011(9)
C45A 0.132(18) 0.086(15) 0.090(14) -0.005(11) 0.005(13) -0.030(15)
C46A 0.26(4) 0.082(16) 0.12(2) -0.017(15) 0.14(2) -0.051(19)
C47A 0.115(18) 0.14(2) 0.11(2) -0.028(17) 0.023(15) -0.085(19)
C48A 0.080(16) 0.069(12) 0.108(17) -0.032(13) 0.019(12) -0.020(12)
C49A 0.085(15) 0.083(15) 0.030(9) -0.006(9) -0.025(9) 0.011(12)
C50A 0.123(15) 0.087(14) 0.18(2) -0.041(16) -0.085(14) 0.008(14)
C51A 0.11(3) 0.21(5) 0.34(7) 0.12(5) -0.06(3) -0.03(3)
C52A 0.090(16) 0.113(19) 0.089(18) -0.006(14) -0.032(11) -0.032(17)
C53A 0.099(16) 0.21(3) 0.19(2) 0.01(2) 0.003(14) 0.063(18)
C54A 0.23(5) 0.14(3) 0.13(3) -0.04(2) -0.08(3) -0.01(2)
C55 0.158(5) 0.051(3) 0.061(4) 0.005(3) 0.032(4) -0.005(3)
C56 0.128(5) 0.105(5) 0.122(6) 0.042(4) -0.051(4) -0.056(4)
C57 0.091(4) 0.095(4) 0.072(4) 0.031(3) 0.008(3) -0.020(3)
C58 0.098(6) 0.269(11) 0.245(11) -0.052(9) 0.089(7) 0.000(6)
C59 0.362(14) 0.191(8) 0.074(6) -0.009(6) 0.072(7) 0.072(9)
C60 0.160(6) 0.112(5) 0.123(6) -0.051(4) 0.019(5) 0.031(5)
C61 0.058(3) 0.079(4) 0.160(6) 0.049(4) 0.009(4) 0.008(3)
C62 0.120(10) 0.109(10) 0.144(15) -0.077(10) -0.071(10) 0.039(8)
C63 0.099(4) 0.148(5) 0.067(4) 0.049(4) 0.017(3) 0.054(4)
C64 0.104(5) 0.126(5) 0.071(4) 0.000(4) -0.036(3) -0.032(4)
C65 0.112(6) 0.209(8) 0.187(8) -0.057(6) -0.082(5) 0.083(6)
C66 0.206(7) 0.112(5) 0.050(4) 0.014(3) -0.007(4) -0.002(5)
C67 0.145(6) 0.070(4) 0.095(5) -0.008(3) 0.020(4) 0.033(4)
C68 0.106(5) 0.078(4) 0.106(5) 0.036(3) -0.002(4) -0.014(3)
C69 0.119(5) 0.060(3) 0.091(5) 0.009(3) -0.031(4) -0.022(3)
C70 0.059(3) 0.097(4) 0.088(4) -0.007(3) 0.011(3) 0.001(3)
C71 0.114(5) 0.188(7) 0.119(6) -0.091(5) -0.001(4) 0.044(5)
C72 0.120(6) 0.262(10) 0.126(7) 0.113(7) 0.052(5) 0.036(6)

loop_
_atom_type_symbol
_atom_type_description
_atom_type_scat_dispersion_real
_atom_type_scat_dispersion_imag
_atom_type_scat_source
C C 0.0033 0.0016 'International Tables Vol C Tables 4.2.6.8 and 6.1.1.4'
H H 0.0000 0.0000 'International Tables Vol C Tables 4.2.6.8 and 6.1.1.4'
N N 0.0061 0.0033 'International Tables Vol C Tables 4.2.6.8 and 6.1.1.4'
Si Si 0.0817 0.0704 'International Tables Vol C Tables 4.2.6.8 and 6.1.1.4'
Na Na 0.0362 0.0249 'International Tables Vol C Tables 4.2.6.8 and 6.1.1.4'
Sr Sr -1.5307 3.2498 'International Tables Vol C Tables 4.2.6.8 and 6.1.1.4'

loop_
_geom_angle_atom_site_label_1
_geom_angle_atom_site_label_2
_geom_angle_atom_site_label_3
_geom_angle
_geom_angle_site_symmetry_1
_geom_angle_site_symmetry_3
C28 Na C1 174.11(18) . .
N6 Sr1 N5 120.04(9) . 2_655
N6 Sr1 N5 120.04(9) . .
N5 Sr1 N5 119.91(17) 2_655 .
N6 Sr1 C55 79.82(9) . 2_655
N5 Sr1 C55 57.03(12) 2_655 2_655
N5 Sr1 C55 136.15(13) . 2_655
N6 Sr1 C61 56.91(10) . 2_655
N5 Sr1 C61 78.21(12) 2_655 2_655
N5 Sr1 C61 138.67(12) . 2_655
C55 Sr1 C61 85.17(14) 2_655 2_655
N6 Sr1 C60 132.45(12) . 2_655
N5 Sr1 C60 56.56(14) 2_655 2_655
N5 Sr1 C60 82.83(15) . 2_655
C55 Sr1 C60 113.44(14) 2_655 2_655
C61 Sr1 C60 78.11(16) 2_655 2_655
N6 Sr1 C60 132.45(12) . .
N5 Sr1 C60 82.83(15) 2_655 .
N5 Sr1 C60 56.56(14) . .
C55 Sr1 C60 80.83(15) 2_655 .
C61 Sr1 C60 160.55(14) 2_655 .
C60 Sr1 C60 95.1(2) 2_655 .
N6 Sr1 Si1 101.19(3) . 2_655
N5 Sr1 Si1 25.64(9) 2_655 2_655
N5 Sr1 Si1 135.02(9) . 2_655
C55 Sr1 Si1 31.55(9) 2_655 2_655
C61 Sr1 Si1 77.96(9) 2_655 2_655
C60 Sr1 Si1 81.89(11) 2_655 2_655
C60 Sr1 Si1 83.06(11) . 2_655
N6 Sr1 Si1 101.19(3) . .
N5 Sr1 Si1 135.02(9) 2_655 .
N5 Sr1 Si1 25.64(9) . .
C55 Sr1 Si1 157.04(10) 2_655 .
C61 Sr1 Si1 114.86(9) 2_655 .
C60 Sr1 Si1 83.06(11) 2_655 .
C60 Sr1 Si1 81.89(11) . .
Si1 Sr1 Si1 157.63(5) 2_655 .
N6 Sr1 Si2 133.11(4) . 2_655
N5 Sr1 Si2 25.46(9) 2_655 2_655
N5 Sr1 Si2 102.63(10) . 2_655
C55 Sr1 Si2 82.48(9) 2_655 2_655
C61 Sr1 Si2 78.67(10) 2_655 2_655
C60 Sr1 Si2 31.25(11) 2_655 2_655
C60 Sr1 Si2 86.13(13) . 2_655
Si1 Sr1 Si2 51.05(4) 2_655 2_655
Si1 Sr1 Si2 111.32(4) . 2_655
N6 Sr1 Si2 133.11(4) . .
N5 Sr1 Si2 102.63(10) 2_655 .
N5 Sr1 Si2 25.46(9) . .
C55 Sr1 Si2 111.86(11) 2_655 .
C61 Sr1 Si2 160.52(11) 2_655 .
C60 Sr1 Si2 86.13(13) 2_655 .
C60 Sr1 Si2 31.25(11) . .
Si1 Sr1 Si2 111.32(4) 2_655 .
Si1 Sr1 Si2 51.05(4) . .
Si2 Sr1 Si2 93.78(7) 2_655 .
N6 Sr1 Si3 25.33(2) . .
N5 Sr1 Si3 132.85(9) 2_655 .
N5 Sr1 Si3 103.00(9) . .
C55 Sr1 Si3 79.05(8) 2_655 .
C61 Sr1 Si3 82.20(10) 2_655 .
C60 Sr1 Si3 155.44(12) 2_655 .
C60 Sr1 Si3 108.09(12) . .
Si1 Sr1 Si3 108.27(4) 2_655 .
Si1 Sr1 Si3 92.13(3) . .
Si2 Sr1 Si3 154.37(4) 2_655 .
Si2 Sr1 Si3 109.50(4) . .
N8 Sr2 N7 119.28(8) . .
N8 Sr2 N7 119.28(8) . 2_665
N7 Sr2 N7 121.43(16) . 2_665
N8 Sr2 C70 57.73(9) . 2_665
N7 Sr2 C70 127.10(12) . 2_665
N7 Sr2 C70 85.36(12) 2_665 2_665
N8 Sr2 C64 132.87(11) . 2_665
N7 Sr2 C64 83.28(13) . 2_665
N7 Sr2 C64 56.74(12) 2_665 2_665
C70 Sr2 C64 75.49(14) 2_665 2_665
N8 Sr2 Si6 26.00(3) . 2_665
N7 Sr2 Si6 130.01(8) . 2_665
N7 Sr2 Si6 103.67(8) 2_665 2_665
C70 Sr2 Si6 31.85(9) 2_665 2_665
C64 Sr2 Si6 107.32(11) 2_665 2_665
N8 Sr2 Si6 26.00(3) . .
N7 Sr2 Si6 103.67(8) . .
N7 Sr2 Si6 130.01(8) 2_665 .
C70 Sr2 Si6 83.66(9) 2_665 .
C64 Sr2 Si6 157.71(11) 2_665 .
Si6 Sr2 Si6 51.99(5) 2_665 .
N8 Sr2 Si4 134.17(3) . .
N7 Sr2 Si4 25.72(8) . .
N7 Sr2 Si4 102.67(8) 2_665 .
C70 Sr2 Si4 149.69(9) 2_665 .
C64 Sr2 Si4 84.56(11) 2_665 .
Si6 Sr2 Si4 153.45(4) 2_665 .
Si6 Sr2 Si4 110.97(4) . .
N8 Sr2 Si4 134.17(3) . 2_665
N7 Sr2 Si4 102.67(8) . 2_665
N7 Sr2 Si4 25.72(8) 2_665 2_665
C70 Sr2 Si4 83.15(9) 2_665 2_665
C64 Sr2 Si4 31.42(10) 2_665 2_665
Si6 Sr2 Si4 110.97(4) 2_665 2_665
Si6 Sr2 Si4 153.45(4) . 2_665
Si4 Sr2 Si4 91.67(5) . 2_665
N8 Sr2 Si5 101.78(3) . .
N7 Sr2 Si5 24.98(8) . .
N7 Sr2 Si5 134.96(8) 2_665 .
C70 Sr2 Si5 103.36(9) 2_665 .
C64 Sr2 Si5 82.42(10) 2_665 .
Si6 Sr2 Si5 106.25(4) 2_665 .
Si6 Sr2 Si5 95.01(4) . .
Si4 Sr2 Si5 50.69(4) . .
Si4 Sr2 Si5 110.42(4) 2_665 .
N8 Sr2 Si5 101.78(3) . 2_665
N7 Sr2 Si5 134.96(8) . 2_665
N7 Sr2 Si5 24.98(8) 2_665 2_665
C70 Sr2 Si5 89.26(9) 2_665 2_665
C64 Sr2 Si5 81.61(10) 2_665 2_665
Si6 Sr2 Si5 95.01(4) 2_665 2_665
Si6 Sr2 Si5 106.25(4) . 2_665
Si4 Sr2 Si5 110.42(4) . 2_665
Si4 Sr2 Si5 50.69(4) 2_665 2_665
Si5 Sr2 Si5 156.43(5) . 2_665
N5 Si1 C55 109.3(2) . .
N5 Si1 C57 114.8(2) . .
C55 Si1 C57 106.1(2) . .
N5 Si1 C56 113.0(2) . .
C55 Si1 C56 107.2(3) . .
C57 Si1 C56 105.9(2) . .
N5 Si1 Sr1 39.77(12) . .
C55 Si1 Sr1 69.93(15) . .
C57 Si1 Sr1 132.45(17) . .
C56 Si1 Sr1 120.76(17) . .
N5 Si2 C59 113.3(3) . .
N5 Si2 C60 109.8(2) . .
C59 Si2 C60 107.2(4) . .
N5 Si2 C58 114.9(3) . .
C59 Si2 C58 105.8(5) . .
C60 Si2 C58 105.3(4) . .
N5 Si2 Sr1 39.14(12) . .
C59 Si2 Sr1 121.4(3) . .
C60 Si2 Sr1 71.0(2) . .
C58 Si2 Sr1 131.8(3) . .
N6 Si3 C63 114.4(2) . .
N6 Si3 C61 108.7(2) . .
C63 Si3 C61 103.4(2) . .
N6 Si3 C62 112.4(3) . .
C63 Si3 C62 117.6(6) . .
C61 Si3 C62 98.1(7) . .
N6 Si3 C62A 114.4(5) . .
C63 Si3 C62A 87.6(8) . .
C61 Si3 C62A 125.6(6) . .
C62 Si3 C62A 35.3(5) . .
N6 Si3 Sr1 39.01(15) . .
C63 Si3 Sr1 121.0(2) . .
C61 Si3 Sr1 69.82(18) . .
C62 Si3 Sr1 121.4(6) . .
C62A Si3 Sr1 145.4(6) . .
N7 Si4 C65 115.2(3) . .
N7 Si4 C64 109.3(2) . .
C65 Si4 C64 107.9(3) . .
N7 Si4 C66 114.0(3) . .
C65 Si4 C66 104.8(4) . .
C64 Si4 C66 104.9(3) . .
N7 Si4 Sr2 39.68(11) . .
C65 Si4 Sr2 137.3(3) . .
C64 Si4 Sr2 70.61(16) . .
C66 Si4 Sr2 116.9(2) . .
N7 Si5 C69 109.49(19) . .
N7 Si5 C68 114.2(2) . .
C69 Si5 C68 106.1(3) . .
N7 Si5 C67 113.9(2) . .
C69 Si5 C67 105.7(3) . .
C68 Si5 C67 106.9(3) . .
N7 Si5 Sr2 38.49(11) . .
C69 Si5 Sr2 71.37(15) . .
C68 Si5 Sr2 131.52(19) . .
C67 Si5 Sr2 120.65(18) . .
N8 Si6 C72 113.7(2) . .
N8 Si6 C71 114.1(2) . .
C72 Si6 C71 108.2(4) . .
N8 Si6 C70 109.7(2) . .
C72 Si6 C70 105.6(3) . .
C71 Si6 C70 104.8(3) . .
N8 Si6 Sr2 40.11(15) . .
C72 Si6 Sr2 130.3(3) . .
C71 Si6 Sr2 121.0(2) . .
C70 Si6 Sr2 69.86(16) . .
C1 N1 C2 112.1(3) . .
C1 N1 C4 124.2(4) . .
C2 N1 C4 123.6(4) . .
C1 N2 C3 113.2(3) . .
C1 N2 C16 122.9(3) . .
C3 N2 C16 123.9(3) . .
C31 N3 C28 119.7(10) . .
C31 N3 C29 128.5(9) . .
C28 N3 C29 111.7(5) . .
C28 N3 C31A 129.0(11) . .
C29 N3 C31A 118.9(11) . .
C43A N4 C28 104.8(9) . .
C43A N4 C30 140.2(9) . .
C28 N4 C30 113.4(5) . .
C28 N4 C43 131.0(6) . .
C30 N4 C43 115.6(6) . .
Si1 N5 Si2 129.8(2) . .
Si1 N5 Sr1 114.59(17) . .
Si2 N5 Sr1 115.40(19) . .
Si3 N6 Si3 128.7(3) 2_655 .
Si3 N6 Sr1 115.67(16) 2_655 .
Si3 N6 Sr1 115.67(16) . .
Si5 N7 Si4 128.8(2) . .
Si5 N7 Sr2 116.53(17) . .
Si4 N7 Sr2 114.60(17) . .
Si6 N8 Si6 132.2(3) 2_665 .
Si6 N8 Sr2 113.90(15) 2_665 .
Si6 N8 Sr2 113.90(15) . .
N2 C1 N1 101.8(3) . .
N2 C1 Na 120.4(3) . .
N1 C1 Na 137.5(3) . .
C3 C2 N1 107.5(4) . .
C2 C3 N2 105.3(4) . .
C9 C4 C5 123.2(4) . .
C9 C4 N1 118.8(4) . .
C5 C4 N1 118.0(4) . .
C4 C5 C6 115.9(5) . .
C4 C5 C10 122.0(4) . .
C6 C5 C10 122.1(4) . .
C7 C6 C5 122.2(5) . .
C8 C7 C6 120.2(5) . .
C7 C8 C9 120.7(5) . .
C4 C9 C8 117.8(5) . .
C4 C9 C13A 114.8(9) . .
C8 C9 C13A 122.9(9) . .
C4 C9 C13 123.0(5) . .
C8 C9 C13 118.7(6) . .
C5 C10 C12 112.2(5) . .
C5 C10 C11 112.5(5) . .
C12 C10 C11 110.0(5) . .
C15 C13 C14 110.5(10) . .
C15 C13 C9 114.6(9) . .
C14 C13 C9 109.9(9) . .
C14A C13A C9 119.5(17) . .
C14A C13A C15A 113(2) . .
C9 C13A C15A 95.7(18) . .
C17 C16 C21 123.0(4) . .
C17 C16 N2 118.9(4) . .
C21 C16 N2 118.1(4) . .
C18 C17 C16 117.0(4) . .
C18 C17 C22 121.1(4) . .
C16 C17 C22 121.9(4) . .
C19 C18 C17 121.1(5) . .
C18 C19 C20 120.9(5) . .
C19 C20 C21 120.9(5) . .
C20 C21 C16 117.1(4) . .
C20 C21 C25 120.4(4) . .
C16 C21 C25 122.5(4) . .
C17 C22 C24 112.7(4) . .
C17 C22 C23 109.5(4) . .
C24 C22 C23 111.4(4) . .
C26 C25 C21 112.3(5) . .
C26 C25 C27 110.7(5) . .
C21 C25 C27 110.6(4) . .
N4 C28 N3 101.8(5) . .
N4 C28 Na 122.9(4) . .
N3 C28 Na 135.2(5) . .
C30 C29 N3 106.6(5) . .
C29 C30 N4 106.4(5) . .
N3 C31 C36 115.0(17) . .
N3 C31 C32 120(2) . .
C36 C31 C32 125.1(16) . .
C33 C32 C31 111(3) . .
C33 C32 C37 126(3) . .
C31 C32 C37 122.8(18) . .
C34 C33 C32 130(3) . .
C33 C34 C35 118.0(19) . .
C36 C35 C34 118.0(19) . .
C31 C36 C35 117(2) . .
C31 C36 C40 122.9(13) . .
C35 C36 C40 120(2) . .
C32 C37 C39 113.8(16) . .
C32 C37 C38 109.0(16) . .
C39 C37 C38 110.3(15) . .
C36 C40 C42 104.7(13) . .
C36 C40 C41 114.8(15) . .
C42 C40 C41 105.6(12) . .
C36A C31A C32A 123(2) . .
C36A C31A N3 123(3) . .
C32A C31A N3 114(2) . .
C31A C32A C33A 119(3) . .
C31A C32A C37A 127(2) . .
C33A C32A C37A 114(3) . .
C32A C33A C34A 117(2) . .
C35A C34A C33A 121(2) . .
C36A C35A C34A 120(3) . .
C35A C36A C31A 121(3) . .
C35A C36A C40A 116(2) . .
C31A C36A C40A 122(2) . .
C38A C37A C32A 114(2) . .
C38A C37A C39A 109(2) . .
C32A C37A C39A 111.6(19) . .
C42A C40A C36A 122(2) . .
C42A C40A C41A 120(2) . .
C36A C40A C41A 104(2) . .
C44 C43 C48 124.6(11) . .
C44 C43 N4 120.1(9) . .
C48 C43 N4 115.2(11) . .
C43 C44 C45 116.3(10) . .
C43 C44 C49 122.4(10) . .
C45 C44 C49 121.2(10) . .
C46 C45 C44 121.6(10) . .
C47 C46 C45 120.5(11) . .
C46 C47 C48 122.5(11) . .
C47 C48 C43 114.3(13) . .
C47 C48 C52 123.3(12) . .
C43 C48 C52 122.4(13) . .
C51 C49 C44 115.0(16) . .
C51 C49 C50 109.2(14) . .
C44 C49 C50 105.3(12) . .
C48 C52 C53 112.3(12) . .
C48 C52 C54 111.7(17) . .
C53 C52 C54 109.3(13) . .
N4 C43A C48A 122.0(18) . .
N4 C43A C44A 112.6(15) . .
C48A C43A C44A 124.8(18) . .
C45A C44A C43A 117.4(17) . .
C45A C44A C49A 118.2(17) . .
C43A C44A C49A 124.4(14) . .
C44A C45A C46A 116.6(19) . .
C47A C46A C45A 124.3(18) . .
C48A C47A C46A 117(2) . .
C43A C48A C47A 119(2) . .
C43A C48A C52A 119(2) . .
C47A C48A C52A 122(2) . .
C44A C49A C50A 113.8(17) . .
C44A C49A C51A 116(2) . .
C50A C49A C51A 108(2) . .
C54A C52A C53A 111(3) . .
C54A C52A C48A 108(3) . .
C53A C52A C48A 112(2) . .
Si2 C60 Sr1 77.74(18) . .
C82 C81 C82 127(4) 2_565 .
C81 C82 C83 118(3) . .
C84 C83 C82 114(3) . .
C83 C84 C83 129(4) 2_565 .
C83 C84 C85 116(2) 2_565 .
C83 C84 C85 116(2) . .

loop_
_geom_bond_atom_site_label_1
_geom_bond_atom_site_label_2
_geom_bond_distance
_geom_bond_site_symmetry_2
Na C28 2.439(6) .
Na C1 2.452(4) .
Sr1 N6 2.461(5) .
Sr1 N5 2.461(3) 2_655
Sr1 N5 2.461(3) .
Sr1 C55 3.353(5) 2_655
Sr1 C61 3.374(5) 2_655
Sr1 C60 3.408(6) 2_655
Sr1 C60 3.408(6) .
Sr1 Si1 3.4981(13) 2_655
Sr1 Si1 3.4981(13) .
Sr1 Si2 3.5216(18) 2_655
Sr1 Si2 3.5216(18) .
Sr1 Si3 3.5234(16) .
Sr2 N8 2.455(5) .
Sr2 N7 2.464(3) .
Sr2 N7 2.464(3) 2_665
Sr2 C70 3.341(5) 2_665
Sr2 C64 3.384(5) 2_665
Sr2 Si6 3.4841(14) 2_665
Sr2 Si6 3.4841(14) .
Sr2 Si4 3.5091(14) .
Sr2 Si4 3.5091(14) 2_665
Sr2 Si5 3.5427(13) .
Sr2 Si5 3.5427(13) 2_665
Si1 N5 1.665(4) .
Si1 C55 1.868(5) .
Si1 C57 1.883(5) .
Si1 C56 1.889(5) .
Si2 N5 1.676(4) .
Si2 C59 1.847(8) .
Si2 C60 1.870(7) .
Si2 C58 1.900(7) .
Si3 N6 1.672(2) .
Si3 C63 1.872(5) .
Si3 C61 1.886(6) .
Si3 C62 1.903(9) .
Si3 C62A 1.987(19) .
Si4 N7 1.675(4) .
Si4 C65 1.864(6) .
Si4 C64 1.871(6) .
Si4 C66 1.875(6) .
Si5 N7 1.672(4) .
Si5 C69 1.883(5) .
Si5 C68 1.886(5) .
Si5 C67 1.889(5) .
Si6 N8 1.670(2) .
Si6 C72 1.853(6) .
Si6 C71 1.873(6) .
Si6 C70 1.878(5) .
N1 C1 1.367(5) .
N1 C2 1.377(5) .
N1 C4 1.444(5) .
N2 C1 1.365(5) .
N2 C3 1.384(5) .
N2 C16 1.444(5) .
N3 C31 1.252(16) .
N3 C28 1.375(6) .
N3 C29 1.390(5) .
N3 C31A 1.73(2) .
N4 C43A 1.322(19) .
N4 C28 1.358(7) .
N4 C30 1.372(6) .
N4 C43 1.578(13) .
N6 Si3 1.672(2) 2_655
N8 Si6 1.670(2) 2_665
C2 C3 1.342(6) .
C4 C9 1.386(6) .
C4 C5 1.391(6) .
C5 C6 1.397(6) .
C5 C10 1.501(6) .
C6 C7 1.367(7) .
C7 C8 1.366(7) .
C8 C9 1.392(6) .
C9 C13A 1.499(19) .
C9 C13 1.587(14) .
C10 C12 1.506(7) .
C10 C11 1.534(7) .
C13 C15 1.519(15) .
C13 C14 1.519(12) .
C13A C14A 1.49(3) .
C13A C15A 1.54(3) .
C16 C17 1.394(6) .
C16 C21 1.402(6) .
C17 C18 1.390(6) .
C17 C22 1.514(6) .
C18 C19 1.371(6) .
C19 C20 1.376(6) .
C20 C21 1.386(6) .
C21 C25 1.519(6) .
C22 C24 1.532(6) .
C22 C23 1.540(6) .
C25 C26 1.495(7) .
C25 C27 1.526(7) .
C29 C30 1.336(6) .
C31 C36 1.40(3) .
C31 C32 1.42(4) .
C32 C33 1.36(2) .
C32 C37 1.48(3) .
C33 C34 1.28(3) .
C34 C35 1.46(4) .
C35 C36 1.41(4) .
C36 C40 1.544(18) .
C37 C39 1.51(3) .
C37 C38 1.58(2) .
C40 C42 1.57(2) .
C40 C41 1.573(16) .
C31A C36A 1.36(4) .
C31A C32A 1.38(5) .
C32A C33A 1.41(5) .
C32A C37A 1.50(5) .
C33A C34A 1.48(6) .
C34A C35A 1.38(6) .
C35A C36A 1.35(5) .
C36A C40A 1.547(19) .
C37A C38A 1.49(3) .
C37A C39A 1.56(4) .
C40A C42A 1.41(3) .
C40A C41A 1.558(19) .
C43 C44 1.374(16) .
C43 C48 1.431(16) .
C44 C45 1.402(14) .
C44 C49 1.523(16) .
C45 C46 1.384(14) .
C46 C47 1.339(19) .
C47 C48 1.43(2) .
C48 C52 1.52(2) .
C49 C51 1.43(3) .
C49 C50 1.57(2) .
C52 C53 1.52(2) .
C52 C54 1.55(3) .
C43A C48A 1.35(3) .
C43A C44A 1.43(3) .
C44A C45A 1.36(2) .
C44A C49A 1.48(3) .
C45A C46A 1.42(3) .
C46A C47A 1.40(4) .
C47A C48A 1.35(3) .
C48A C52A 1.56(4) .
C49A C50A 1.48(3) .
C49A C51A 1.524(18) .
C52A C54A 1.541(19) .
C52A C53A 1.54(3) .
C81 C82 1.28(2) 2_565
C81 C82 1.28(2) .
C82 C83 1.33(3) .
C83 C84 1.32(2) .
C84 C83 1.32(2) 2_565
C84 C85 1.51(2) .
